data_1555251
loop_
_publ_author_name
'Zhao, Peng'
'Liu, Yu'
'Xi, Chanjuan'

_publ_section_title
;
 MeOTf-Induced Carboannulation of Isothiocyanates and Aryl Alkynes with
 C&#x2550;S Bond Cleavage: Access to Indenones.
;
_journal_issue 17
_journal_name_full 'Organic letters'
_journal_page_first 4388
_journal_page_last 4391
_journal_paper_doi 10.1021/acs.orglett.5b02201
_journal_volume 17
_journal_year 2015
_chemical_formula_sum 'C18 H16 O S'
_chemical_formula_weight 280.37
_space_group_IT_number 14
_space_group_name_Hall '-P 2yn'
_space_group_name_H-M_alt 'P 1 21/n 1'
_symmetry_cell_setting monoclinic
_symmetry_space_group_name_H-M 'P 1 21/n 1'
_atom_sites_solution_hydrogens geom
_atom_sites_solution_primary direct
_atom_sites_solution_secondary difmap
_audit_creation_method SHELXL-97
_cell_angle_alpha 90.00
_cell_angle_beta 93.57(3)
_cell_angle_gamma 90.00
_cell_formula_units_Z 4
_cell_length_a 5.3543(11)
_cell_length_b 15.615(3)
_cell_length_c 17.226(3)
_cell_measurement_temperature 173(2)
_cell_volume 1437.4(5)
_computing_cell_refinement 'CrystalClear (Rigaku Inc., 2007)'
_computing_data_collection 'CrystalClear (Rigaku Inc., 2007)'
_computing_data_reduction 'CrystalClear (Rigaku Inc., 2007)'
_computing_molecular_graphics 'XP in Siemens SHELXTL (Sheldrick, 1994)'
_computing_publication_material 'SHELX97 (Sheldrick, 1997)'
_computing_structure_refinement 'SHELXL-97 (Sheldrick, 1997)'
_computing_structure_solution 'SHELXS-97 (Sheldrick, 1990)'
_diffrn_ambient_temperature 173(2)
_diffrn_measured_fraction_theta_full 0.985
_diffrn_measured_fraction_theta_max 0.985
_diffrn_measurement_device_type 'Saturn724+ CCD'
_diffrn_measurement_method '\w scans at fixed \c = 45\%'
_diffrn_radiation_monochromator graphite
_diffrn_radiation_source 'sealed tube'
_diffrn_radiation_type MoK\a
_diffrn_radiation_wavelength 0.71073
_diffrn_reflns_av_R_equivalents 0.0260
_diffrn_reflns_av_sigmaI/netI 0.0222
_diffrn_reflns_limit_h_max 6
_diffrn_reflns_limit_h_min -6
_diffrn_reflns_limit_k_max 18
_diffrn_reflns_limit_k_min -18
_diffrn_reflns_limit_l_max 19
_diffrn_reflns_limit_l_min -20
_diffrn_reflns_number 7422
_diffrn_reflns_theta_full 25.00
_diffrn_reflns_theta_max 25.00
_diffrn_reflns_theta_min 2.87
_exptl_absorpt_coefficient_mu 0.217
_exptl_absorpt_correction_T_max 0.9533
_exptl_absorpt_correction_T_min 0.9090
_exptl_absorpt_correction_type empirical
_exptl_absorpt_process_details 'SADABS (Sheldrick, 1996)'
_exptl_crystal_colour red
_exptl_crystal_density_diffrn 1.296
_exptl_crystal_density_method 'not measured'
_exptl_crystal_description block
_exptl_crystal_F_000 592
_exptl_crystal_size_max 0.45
_exptl_crystal_size_mid 0.29
_exptl_crystal_size_min 0.22
_refine_diff_density_max 0.314
_refine_diff_density_min -0.291
_refine_diff_density_rms 0.045
_refine_ls_extinction_method none
_refine_ls_goodness_of_fit_ref 1.052
_refine_ls_hydrogen_treatment constr
_refine_ls_matrix_type full
_refine_ls_number_parameters 181
_refine_ls_number_reflns 2502
_refine_ls_number_restraints 0
_refine_ls_restrained_S_all 1.052
_refine_ls_R_factor_all 0.0457
_refine_ls_R_factor_gt 0.0442
_refine_ls_shift/su_max 0.000
_refine_ls_shift/su_mean 0.000
_refine_ls_structure_factor_coef Fsqd
_refine_ls_weighting_details 'calc w=1/[\s^2^(Fo^2^)+(0.0768P)^2^+0.7368P] where P=(Fo^2^+2Fc^2^)/3'
_refine_ls_weighting_scheme calc
_refine_ls_wR_factor_gt 0.1271
_refine_ls_wR_factor_ref 0.1287
_reflns_number_gt 2422
_reflns_number_total 2502
_reflns_threshold_expression >2sigma(I)
_cod_data_source_file ol5b02201_si_002.cif
_cod_data_source_block a
_cod_original_sg_symbol_H-M P2(1)/n
_cod_database_code 1555251

loop_
_symmetry_equiv_pos_as_xyz
'x, y, z'
'-x+1/2, y+1/2, -z+1/2'
'-x, -y, -z'
'x-1/2, -y-1/2, z-1/2'

loop_
_atom_site_label
_atom_site_type_symbol
_atom_site_fract_x
_atom_site_fract_y
_atom_site_fract_z
_atom_site_U_iso_or_equiv
_atom_site_adp_type
_atom_site_occupancy
_atom_site_symmetry_multiplicity
_atom_site_calc_flag
_atom_site_refinement_flags
S1 S -0.00273(10) 0.34934(3) 0.30320(3) 0.0362(2) Uani 1 1 d .
O1 O -0.1223(3) 0.03426(9) 0.38529(9) 0.0406(4) Uani 1 1 d .
C16 C -0.2496(3) 0.16610(13) 0.17865(11) 0.0302(4) Uani 1 1 d .
H16A H -0.1093 0.2007 0.1686 0.036 Uiso 1 1 calc R
C12 C -0.5101(3) 0.09718(12) 0.26793(11) 0.0295(4) Uani 1 1 d .
H12A H -0.5499 0.0842 0.3196 0.035 Uiso 1 1 calc R
C11 C -0.3010(3) 0.14795(11) 0.25547(11) 0.0259(4) Uani 1 1 d .
C3 C 0.0072(3) 0.24545(12) 0.33804(10) 0.0255(4) Uani 1 1 d .
C13 C -0.6603(3) 0.06554(12) 0.20587(12) 0.0328(4) Uani 1 1 d .
H13A H -0.8024 0.0317 0.2158 0.039 Uiso 1 1 calc R
C8 C 0.5448(4) 0.24327(14) 0.49686(12) 0.0343(5) Uani 1 1 d .
H8A H 0.6806 0.2763 0.5187 0.041 Uiso 1 1 calc R
C4 C 0.1961(3) 0.22961(12) 0.40421(10) 0.0265(4) Uani 1 1 d .
C1 C -0.0442(3) 0.10699(12) 0.38105(11) 0.0290(4) Uani 1 1 d .
C2 C -0.1263(3) 0.17279(12) 0.32143(10) 0.0259(4) Uani 1 1 d .
C14 C -0.6060(3) 0.08254(13) 0.12915(12) 0.0330(4) Uani 1 1 d .
C9 C 0.3902(4) 0.27895(13) 0.43677(11) 0.0322(4) Uani 1 1 d .
H9A H 0.4178 0.3355 0.4188 0.039 Uiso 1 1 calc R
C7 C 0.5076(4) 0.16157(13) 0.52587(11) 0.0324(5) Uani 1 1 d .
C15 C -0.4000(4) 0.13438(14) 0.11696(12) 0.0341(5) Uani 1 1 d .
H15A H -0.3621 0.1482 0.0653 0.041 Uiso 1 1 calc R
C5 C 0.1605(3) 0.14705(12) 0.43184(11) 0.0280(4) Uani 1 1 d .
C6 C 0.3087(4) 0.11231(13) 0.49231(11) 0.0314(4) Uani 1 1 d .
H6A H 0.2771 0.0563 0.5109 0.038 Uiso 1 1 calc R
C18 C -0.2908(4) 0.36065(14) 0.24445(14) 0.0410(5) Uani 1 1 d .
H18A H -0.3034 0.4190 0.2237 0.062 Uiso 1 1 calc R
H18B H -0.4325 0.3494 0.2763 0.062 Uiso 1 1 calc R
H18C H -0.2933 0.3197 0.2013 0.062 Uiso 1 1 calc R
C17 C -0.7611(4) 0.04323(15) 0.06229(13) 0.0439(5) Uani 1 1 d .
H17A H -0.6975 0.0623 0.0130 0.066 Uiso 1 1 calc R
H17B H -0.9358 0.0612 0.0647 0.066 Uiso 1 1 calc R
H17C H -0.7508 -0.0193 0.0657 0.066 Uiso 1 1 calc R
C10 C 0.6796(4) 0.12609(16) 0.59066(13) 0.0438(5) Uani 1 1 d .
H10A H 0.6259 0.0681 0.6036 0.066 Uiso 1 1 calc R
H10B H 0.6736 0.1629 0.6366 0.066 Uiso 1 1 calc R
H10C H 0.8511 0.1243 0.5739 0.066 Uiso 1 1 calc R

loop_
_atom_site_aniso_label
_atom_site_aniso_U_11
_atom_site_aniso_U_22
_atom_site_aniso_U_33
_atom_site_aniso_U_23
_atom_site_aniso_U_13
_atom_site_aniso_U_12
S1 0.0379(3) 0.0266(3) 0.0426(4) 0.0075(2) -0.0105(2) -0.00354(19)
O1 0.0446(8) 0.0289(8) 0.0469(9) 0.0081(6) -0.0092(7) -0.0068(6)
C16 0.0241(9) 0.0359(10) 0.0305(10) 0.0021(8) 0.0001(7) 0.0006(8)
C12 0.0268(9) 0.0293(10) 0.0324(10) -0.0003(8) 0.0022(7) 0.0027(7)
C11 0.0237(9) 0.0252(9) 0.0286(9) -0.0020(7) -0.0004(7) 0.0023(7)
C3 0.0255(8) 0.0264(9) 0.0247(9) 0.0007(7) 0.0013(7) 0.0021(7)
C13 0.0237(9) 0.0273(10) 0.0469(12) -0.0021(8) -0.0016(8) 0.0003(7)
C8 0.0297(10) 0.0382(11) 0.0341(11) -0.0085(9) -0.0048(8) -0.0005(8)
C4 0.0266(9) 0.0297(9) 0.0231(9) -0.0032(7) 0.0010(7) 0.0029(7)
C1 0.0293(9) 0.0284(10) 0.0294(10) 0.0004(8) 0.0016(7) 0.0005(8)
C2 0.0249(9) 0.0272(9) 0.0256(9) 0.0002(7) 0.0016(7) 0.0023(7)
C14 0.0286(9) 0.0306(10) 0.0386(11) -0.0058(8) -0.0074(8) 0.0095(8)
C9 0.0342(10) 0.0295(10) 0.0322(10) -0.0029(8) -0.0019(8) -0.0004(8)
C7 0.0313(10) 0.0399(11) 0.0259(10) -0.0032(8) 0.0005(8) 0.0086(8)
C15 0.0325(10) 0.0416(11) 0.0278(10) -0.0019(8) -0.0030(8) 0.0066(8)
C5 0.0275(9) 0.0321(10) 0.0246(9) -0.0012(7) 0.0020(7) 0.0021(7)
C6 0.0339(10) 0.0332(10) 0.0270(9) 0.0023(8) 0.0010(8) 0.0034(8)
C18 0.0350(11) 0.0364(11) 0.0506(13) 0.0097(10) -0.0063(9) 0.0050(9)
C17 0.0407(11) 0.0407(12) 0.0482(13) -0.0118(10) -0.0137(9) 0.0055(10)
C10 0.0420(12) 0.0536(14) 0.0344(11) -0.0006(10) -0.0080(9) 0.0105(10)

loop_
_atom_type_symbol
_atom_type_description
_atom_type_scat_dispersion_real
_atom_type_scat_dispersion_imag
_atom_type_scat_source
C C 0.0033 0.0016 'International Tables Vol C Tables 4.2.6.8 and 6.1.1.4'
H H 0.0000 0.0000 'International Tables Vol C Tables 4.2.6.8 and 6.1.1.4'
O O 0.0106 0.0060 'International Tables Vol C Tables 4.2.6.8 and 6.1.1.4'
S S 0.1246 0.1234 'International Tables Vol C Tables 4.2.6.8 and 6.1.1.4'

loop_
_geom_angle_atom_site_label_1
_geom_angle_atom_site_label_2
_geom_angle_atom_site_label_3
_geom_angle
C3 S1 C18 107.09(10)
C15 C16 C11 120.99(18)
C13 C12 C11 120.95(18)
C16 C11 C12 117.83(17)
C16 C11 C2 121.48(16)
C12 C11 C2 120.33(17)
C2 C3 C4 110.07(16)
C2 C3 S1 134.77(15)
C4 C3 S1 115.09(13)
C12 C13 C14 121.10(18)
C7 C8 C9 122.70(18)
C9 C4 C5 119.51(17)
C9 C4 C3 132.18(18)
C5 C4 C3 108.25(16)
O1 C1 C5 126.77(17)
O1 C1 C2 126.51(17)
C5 C1 C2 106.67(16)
C3 C2 C11 132.76(17)
C3 C2 C1 107.43(16)
C11 C2 C1 119.43(16)
C15 C14 C13 117.79(18)
C15 C14 C17 121.63(19)
C13 C14 C17 120.55(19)
C4 C9 C8 118.20(19)
C8 C7 C6 118.39(18)
C8 C7 C10 120.62(19)
C6 C7 C10 121.0(2)
C16 C15 C14 121.32(19)
C6 C5 C4 122.52(18)
C6 C5 C1 129.98(18)
C4 C5 C1 107.37(16)
C5 C6 C7 118.66(19)

loop_
_geom_bond_atom_site_label_1
_geom_bond_atom_site_label_2
_geom_bond_distance
S1 C3 1.7292(19)
S1 C18 1.800(2)
O1 C1 1.214(2)
C16 C15 1.385(3)
C16 C11 1.397(3)
C12 C13 1.388(3)
C12 C11 1.400(3)
C11 C2 1.478(3)
C3 C2 1.362(3)
C3 C4 1.497(2)
C13 C14 1.396(3)
C8 C7 1.389(3)
C8 C9 1.400(3)
C4 C9 1.384(3)
C4 C5 1.391(3)
C1 C5 1.496(3)
C1 C2 1.499(3)
C14 C15 1.394(3)
C14 C17 1.508(3)
C7 C6 1.408(3)
C7 C10 1.507(3)
C5 C6 1.381(3)
